data_4079770
loop_
_publ_author_name
'Spokoyny, Alexander M.'
'Lewis, Calvin D.'
'Teverovskiy, Georgiy'
'Buchwald, Stephen L.'

_publ_section_title
;
 Extremely Electron-Rich, Boron-Functionalized, Icosahedral
 Carborane-Based Phosphinoboranes.
;
_journal_issue 24
_journal_name_full Organometallics
_journal_page_first 8478
_journal_page_last 8481
_journal_paper_doi 10.1021/om301116x
_journal_volume 31
_journal_year 2012
_chemical_formula_sum 'C29 H42 B20 Cl O P2 Rh'
_chemical_formula_weight 823.13
_chemical_name_systematic
; 
 ? 
;
_space_group_IT_number 14
_symmetry_cell_setting monoclinic
_symmetry_space_group_name_Hall '-P 2ybc'
_symmetry_space_group_name_H-M 'P 1 21/c 1'
_atom_sites_solution_hydrogens geom
_atom_sites_solution_primary direct
_atom_sites_solution_secondary difmap
_audit_creation_method SHELXL-97
_cell_angle_alpha 90.00
_cell_angle_beta 96.4050(10)
_cell_angle_gamma 90.00
_cell_formula_units_Z 4
_cell_length_a 10.5035(6)
_cell_length_b 15.5830(9)
_cell_length_c 24.2564(14)
_cell_measurement_reflns_used 9555
_cell_measurement_temperature 100(2)
_cell_measurement_theta_max 31.58
_cell_measurement_theta_min 2.57
_cell_volume 3945.4(4)
_computing_cell_refinement 'SAINT 7.46A (Bruker-AXS, 2011)'
_computing_data_collection 'APEX2 v2011.4.0 (Bruker-AXS, 2011)'
_computing_data_reduction 'SAINT 7.46A (Bruker-AXS, 2011)'
_computing_molecular_graphics 'Bruker SHELXTL'
_computing_publication_material 'Bruker SHELXTL'
_computing_structure_refinement 'SHELXL-97 (Sheldrick, 2008)'
_computing_structure_solution 'SHELXS-97 (Sheldrick, 2008)'
_diffrn_ambient_temperature 100(2)
_diffrn_detector_area_resol_mean 8.3
_diffrn_measured_fraction_theta_full 1.000
_diffrn_measured_fraction_theta_max 1.000
_diffrn_measurement_device_type 'Bruker Smart APEX2 CCD'
_diffrn_measurement_method '\f and \w scans'
_diffrn_radiation_monochromator 'Incoatech ImuS multilayer optics'
_diffrn_radiation_source 'ImuS micro-focus sealed tube'
_diffrn_radiation_type MoK\a
_diffrn_radiation_wavelength 0.71073
_diffrn_reflns_av_R_equivalents 0.0360
_diffrn_reflns_av_sigmaI/netI 0.0112
_diffrn_reflns_limit_h_max 15
_diffrn_reflns_limit_h_min -15
_diffrn_reflns_limit_k_max 22
_diffrn_reflns_limit_k_min -22
_diffrn_reflns_limit_l_max 35
_diffrn_reflns_limit_l_min -35
_diffrn_reflns_number 311921
_diffrn_reflns_theta_full 31.51
_diffrn_reflns_theta_max 31.51
_diffrn_reflns_theta_min 1.56
_exptl_absorpt_coefficient_mu 0.610
_exptl_absorpt_correction_T_max 0.9416
_exptl_absorpt_correction_T_min 0.8625
_exptl_absorpt_correction_type multi-scan
_exptl_absorpt_process_details 'SADABS (Sheldrick, 2009)'
_exptl_crystal_colour yellow
_exptl_crystal_density_diffrn 1.386
_exptl_crystal_density_method 'not measured'
_exptl_crystal_description plate
_exptl_crystal_F_000 1664
_exptl_crystal_size_max 0.25
_exptl_crystal_size_mid 0.20
_exptl_crystal_size_min 0.10
_refine_diff_density_max 0.465
_refine_diff_density_min -0.349
_refine_diff_density_rms 0.055
_refine_ls_extinction_method none
_refine_ls_goodness_of_fit_ref 1.086
_refine_ls_hydrogen_treatment constr
_refine_ls_matrix_type full
_refine_ls_number_parameters 515
_refine_ls_number_reflns 13146
_refine_ls_number_restraints 42
_refine_ls_restrained_S_all 1.085
_refine_ls_R_factor_all 0.0254
_refine_ls_R_factor_gt 0.0224
_refine_ls_shift/su_max 0.009
_refine_ls_shift/su_mean 0.000
_refine_ls_structure_factor_coef Fsqd
_refine_ls_weighting_details 'calc w=1/[\s^2^(Fo^2^)+(0.0260P)^2^+2.0983P] where P=(Fo^2^+2Fc^2^)/3'
_refine_ls_weighting_scheme calc
_refine_ls_wR_factor_gt 0.0588
_refine_ls_wR_factor_ref 0.0607
_reflns_number_gt 12135
_reflns_number_total 13146
_reflns_threshold_expression >2sigma(I)
_cod_data_source_file om301116x_si_002.cif
_cod_data_source_block 6a
_cod_depositor_comments
;
The following automatic conversions were performed:

'_symmetry_cell_setting' value 'Monoclinic' changed to 'monoclinic'
according to /home/saulius/struct/CIF-dictionaries/cif_core.dic
dictionary named 'cif_core.dic' version 2.4.2 from 2011-04-26.

Automatic conversion script
Id: cif_fix_values 1891 2012-01-12 08:04:46Z andrius 

 Adding full bibliography for 4079767--4079771.cif.
;
_cod_original_sg_symbol_H-M P2(1)/c
_cod_database_code 4079770

loop_
_symmetry_equiv_pos_as_xyz
'x, y, z'
'-x, y+1/2, -z+1/2'
'-x, -y, -z'
'x, -y-1/2, z-1/2'

loop_
_atom_site_label
_atom_site_type_symbol
_atom_site_fract_x
_atom_site_fract_y
_atom_site_fract_z
_atom_site_U_iso_or_equiv
_atom_site_adp_type
_atom_site_occupancy
_atom_site_symmetry_multiplicity
_atom_site_calc_flag
_atom_site_refinement_flags
_atom_site_disorder_assembly
_atom_site_disorder_group
Rh1 Rh 0.230576(7) 0.059903(5) 0.754474(3) 0.01281(2) Uani 1 1 d D . .
Cl1 Cl 0.40329(8) -0.04042(5) 0.77590(3) 0.0169(2) Uani 0.612(4) 1 d PDU A 1
C5 C 0.0988(3) 0.12673(19) 0.73752(8) 0.0211(4) Uani 0.612(4) 1 d PDU A 1
O5 O 0.0093(3) 0.1691(2) 0.72719(12) 0.0359(7) Uani 0.612(4) 1 d PDU A 1
Cl1A Cl 0.04850(12) 0.15442(8) 0.73253(5) 0.0191(4) Uani 0.388(4) 1 d PDU A 2
C5A C 0.3530(4) -0.0120(3) 0.76869(12) 0.0137(6) Uani 0.388(4) 1 d PDU A 2
O5A O 0.4364(4) -0.0612(3) 0.77750(19) 0.0202(7) Uani 0.388(4) 1 d PDU A 2
P1 P 0.28344(3) 0.068952(16) 0.663969(11) 0.01295(5) Uani 1 1 d . A .
C11 C 0.28925(10) -0.03358(7) 0.62753(4) 0.01413(17) Uani 1 1 d . . .
C12 C 0.25959(11) -0.10964(7) 0.65334(5) 0.01848(19) Uani 1 1 d . A .
H12 H 0.2386 -0.1085 0.6904 0.022 Uiso 1 1 calc R . .
C13 C 0.26057(12) -0.18766(7) 0.62501(5) 0.0234(2) Uani 1 1 d . . .
H13 H 0.2414 -0.2394 0.6431 0.028 Uiso 1 1 calc R A .
C14 C 0.28935(11) -0.18968(8) 0.57068(5) 0.0234(2) Uani 1 1 d . A .
H14 H 0.2906 -0.2428 0.5516 0.028 Uiso 1 1 calc R . .
C15 C 0.31645(11) -0.11389(8) 0.54413(5) 0.0206(2) Uani 1 1 d . . .
H15 H 0.3352 -0.1152 0.5067 0.025 Uiso 1 1 calc R A .
C16 C 0.31611(10) -0.03632(7) 0.57224(4) 0.01703(18) Uani 1 1 d . A .
H16 H 0.3342 0.0154 0.5539 0.020 Uiso 1 1 calc R . .
C21 C 0.16621(10) 0.12878(7) 0.61715(4) 0.01649(18) Uani 1 1 d . . .
C22 C 0.15791(11) 0.21818(7) 0.62113(5) 0.0206(2) Uani 1 1 d . A .
H22 H 0.2190 0.2485 0.6456 0.025 Uiso 1 1 calc R . .
C23 C 0.06092(12) 0.26301(8) 0.58956(5) 0.0253(2) Uani 1 1 d . . .
H23 H 0.0568 0.3237 0.5923 0.030 Uiso 1 1 calc R A .
C24 C -0.02955(11) 0.21950(9) 0.55424(5) 0.0261(2) Uani 1 1 d . A .
H24 H -0.0959 0.2502 0.5329 0.031 Uiso 1 1 calc R . .
C25 C -0.02311(11) 0.13097(9) 0.55015(5) 0.0245(2) Uani 1 1 d . . .
H25 H -0.0852 0.1010 0.5259 0.029 Uiso 1 1 calc R A .
C26 C 0.07407(11) 0.08561(8) 0.58144(5) 0.0200(2) Uani 1 1 d . A .
H26 H 0.0776 0.0249 0.5785 0.024 Uiso 1 1 calc R . .
B1 B 0.44979(11) 0.12446(7) 0.66110(5) 0.01416(19) Uani 1 1 d . . .
B2 B 0.55130(12) 0.13952(8) 0.72493(5) 0.0172(2) Uani 1 1 d . A .
H2 H 0.5233 0.1176 0.7659 0.021 Uiso 1 1 calc R . .
B3 B 0.47989(12) 0.22944(7) 0.68925(5) 0.0168(2) Uani 1 1 d . A .
H3 H 0.4033 0.2684 0.7061 0.020 Uiso 1 1 calc R . .
B4 B 0.48044(12) 0.21117(8) 0.61652(5) 0.0163(2) Uani 1 1 d . A .
H4 H 0.4039 0.2382 0.5855 0.020 Uiso 1 1 calc R . .
B5 B 0.55238(12) 0.10987(8) 0.60734(5) 0.0173(2) Uani 1 1 d . A .
H5 H 0.5234 0.0687 0.5702 0.021 Uiso 1 1 calc R . .
B6 B 0.59492(12) 0.06537(8) 0.67444(5) 0.0179(2) Uani 1 1 d . A .
H6 H 0.5949 -0.0055 0.6823 0.021 Uiso 1 1 calc R . .
B7 B 0.64117(13) 0.23387(8) 0.71882(5) 0.0200(2) Uani 1 1 d . . .
H7 H 0.6719 0.2752 0.7557 0.024 Uiso 1 1 calc R A .
B8 B 0.64263(12) 0.20517(8) 0.60220(5) 0.0180(2) Uani 1 1 d . . .
H8 H 0.6725 0.2283 0.5619 0.022 Uiso 1 1 calc R A .
B9 B 0.71391(12) 0.11487(8) 0.63792(6) 0.0199(2) Uani 1 1 d . A .
H9 H 0.7921 0.0765 0.6220 0.024 Uiso 1 1 calc R . .
B10 B 0.74174(13) 0.21935(8) 0.66502(5) 0.0198(2) Uani 1 1 d . A .
H10 H 0.8377 0.2511 0.6664 0.024 Uiso 1 1 calc R . .
C1 C 0.70333(11) 0.13695(7) 0.70606(5) 0.0197(2) Uani 1 1 d . A .
H1 H 0.7727 0.1142 0.7338 0.024 Uiso 1 1 calc R . .
C2 C 0.59795(11) 0.26954(7) 0.65353(4) 0.01747(19) Uani 1 1 d . A .
H2A H 0.5986 0.3330 0.6472 0.021 Uiso 1 1 calc R . .
P2 P 0.16719(3) 0.064665(17) 0.843864(11) 0.01351(5) Uani 1 1 d . A .
C31 C 0.23929(11) -0.00339(7) 0.90053(4) 0.01855(19) Uani 1 1 d . . .
C32 C 0.37177(12) -0.01711(8) 0.90692(5) 0.0239(2) Uani 1 1 d . A .
H32 H 0.4226 0.0050 0.8802 0.029 Uiso 1 1 calc R . .
C33 C 0.42957(15) -0.06303(8) 0.95237(6) 0.0326(3) Uani 1 1 d . . .
H33 H 0.5193 -0.0732 0.9560 0.039 Uiso 1 1 calc R A .
C34 C 0.35679(17) -0.09373(9) 0.99211(6) 0.0386(4) Uani 1 1 d . A .
H34 H 0.3967 -0.1242 1.0233 0.046 Uiso 1 1 calc R . .
C35 C 0.22613(17) -0.08015(9) 0.98653(6) 0.0355(3) Uani 1 1 d . . .
H35 H 0.1763 -0.1011 1.0140 0.043 Uiso 1 1 calc R A .
C36 C 0.16673(14) -0.03567(8) 0.94062(5) 0.0253(2) Uani 1 1 d . A .
H36 H 0.0766 -0.0274 0.9367 0.030 Uiso 1 1 calc R . .
C41 C -0.00072(11) 0.03123(7) 0.83785(4) 0.01734(19) Uani 1 1 d . . .
C42 C -0.02829(13) -0.04619(8) 0.80970(5) 0.0262(2) Uani 1 1 d . A .
H42 H 0.0389 -0.0779 0.7961 0.031 Uiso 1 1 calc R . .
C43 C -0.15331(15) -0.07711(10) 0.80153(6) 0.0333(3) Uani 1 1 d . . .
H43 H -0.1710 -0.1298 0.7825 0.040 Uiso 1 1 calc R A .
C44 C -0.25184(13) -0.03136(11) 0.82105(6) 0.0348(3) Uani 1 1 d . A .
H44 H -0.3371 -0.0526 0.8155 0.042 Uiso 1 1 calc R . .
C45 C -0.22588(12) 0.04550(10) 0.84863(6) 0.0323(3) Uani 1 1 d . . .
H45 H -0.2936 0.0771 0.8619 0.039 Uiso 1 1 calc R A .
C46 C -0.10067(11) 0.07692(8) 0.85710(5) 0.0234(2) Uani 1 1 d . A .
H46 H -0.0837 0.1297 0.8761 0.028 Uiso 1 1 calc R . .
B11 B 0.19354(11) 0.17864(7) 0.87677(5) 0.01387(19) Uani 1 1 d . . .
B12 B 0.26469(11) 0.19199(8) 0.94697(5) 0.0156(2) Uani 1 1 d . A .
H12A H 0.2850 0.1364 0.9758 0.019 Uiso 1 1 calc R . .
B13 B 0.35671(12) 0.21299(8) 0.89134(5) 0.0172(2) Uani 1 1 d . A .
H13A H 0.4390 0.1713 0.8826 0.021 Uiso 1 1 calc R . .
B14 B 0.25456(12) 0.26259(8) 0.83700(5) 0.0175(2) Uani 1 1 d . A .
H14A H 0.2702 0.2538 0.7924 0.021 Uiso 1 1 calc R . .
B15 B 0.09822(12) 0.27126(8) 0.85829(5) 0.0180(2) Uani 1 1 d . A .
H15A H 0.0097 0.2676 0.8280 0.022 Uiso 1 1 calc R . .
B16 B 0.10546(11) 0.22832(8) 0.92680(5) 0.0162(2) Uani 1 1 d . A .
H16A H 0.0214 0.1964 0.9428 0.019 Uiso 1 1 calc R . .
B17 B 0.36667(12) 0.28245(8) 0.94947(5) 0.0191(2) Uani 1 1 d . . .
H17 H 0.4551 0.2864 0.9798 0.023 Uiso 1 1 calc R A .
B18 B 0.20282(14) 0.36039(8) 0.86261(6) 0.0223(2) Uani 1 1 d . . .
H18 H 0.1837 0.4169 0.8344 0.027 Uiso 1 1 calc R A .
B19 B 0.10936(13) 0.34106(8) 0.91682(5) 0.0212(2) Uani 1 1 d . A .
H19 H 0.0277 0.3831 0.9258 0.025 Uiso 1 1 calc R . .
B20 B 0.27117(14) 0.37472(8) 0.93091(6) 0.0233(2) Uani 1 1 d . A .
H20 H 0.2968 0.4395 0.9489 0.028 Uiso 1 1 calc R . .
C3 C 0.21432(11) 0.29141(7) 0.96556(4) 0.01770(19) Uani 1 1 d . A .
H3A H 0.2023 0.3009 1.0054 0.021 Uiso 1 1 calc R . .
C4 C 0.35232(13) 0.32324(8) 0.88351(5) 0.0249(2) Uani 1 1 d . A .
H4A H 0.4280 0.3527 0.8704 0.030 Uiso 1 1 calc R . .

loop_
_atom_site_aniso_label
_atom_site_aniso_U_11
_atom_site_aniso_U_22
_atom_site_aniso_U_33
_atom_site_aniso_U_23
_atom_site_aniso_U_13
_atom_site_aniso_U_12
Rh1 0.01611(4) 0.01266(4) 0.00993(4) -0.00085(2) 0.00264(3) -0.00045(3)
Cl1 0.0197(5) 0.0149(4) 0.0165(2) 0.0031(2) 0.0034(3) 0.0044(3)
C5 0.0214(11) 0.0322(12) 0.0101(8) 0.0027(7) 0.0036(7) 0.0083(10)
O5 0.0296(14) 0.0587(16) 0.0197(9) 0.0107(9) 0.0045(10) 0.0234(11)
Cl1A 0.0178(8) 0.0257(6) 0.0139(4) 0.0036(3) 0.0023(4) 0.0082(5)
C5A 0.0147(14) 0.0128(13) 0.0141(12) 0.0017(10) 0.0036(10) 0.0011(12)
O5A 0.0166(17) 0.0190(19) 0.0253(14) 0.0036(13) 0.0041(13) 0.0047(11)
P1 0.01737(11) 0.01136(11) 0.01052(11) -0.00049(8) 0.00337(9) 0.00005(8)
C11 0.0161(4) 0.0131(4) 0.0130(4) -0.0019(3) 0.0008(3) 0.0003(3)
C12 0.0248(5) 0.0145(4) 0.0157(4) -0.0004(4) 0.0004(4) -0.0015(4)
C13 0.0302(6) 0.0137(5) 0.0251(5) -0.0022(4) -0.0022(4) -0.0013(4)
C14 0.0232(5) 0.0191(5) 0.0267(6) -0.0107(4) -0.0024(4) 0.0018(4)
C15 0.0178(5) 0.0262(5) 0.0176(5) -0.0090(4) 0.0010(4) 0.0000(4)
C16 0.0177(4) 0.0194(5) 0.0141(4) -0.0030(4) 0.0023(3) -0.0014(4)
C21 0.0181(4) 0.0179(5) 0.0142(4) 0.0025(4) 0.0048(3) 0.0031(4)
C22 0.0245(5) 0.0189(5) 0.0192(5) 0.0014(4) 0.0054(4) 0.0054(4)
C23 0.0269(6) 0.0236(5) 0.0267(6) 0.0065(4) 0.0089(5) 0.0106(4)
C24 0.0190(5) 0.0352(7) 0.0250(6) 0.0114(5) 0.0067(4) 0.0098(5)
C25 0.0161(5) 0.0349(6) 0.0228(5) 0.0067(5) 0.0027(4) 0.0011(4)
C26 0.0173(5) 0.0238(5) 0.0192(5) 0.0033(4) 0.0032(4) 0.0001(4)
B1 0.0190(5) 0.0117(4) 0.0122(4) -0.0008(4) 0.0037(4) -0.0004(4)
B2 0.0221(5) 0.0155(5) 0.0139(5) 0.0015(4) 0.0016(4) -0.0014(4)
B3 0.0252(6) 0.0124(5) 0.0130(5) -0.0011(4) 0.0035(4) 0.0000(4)
B4 0.0220(5) 0.0142(5) 0.0128(5) 0.0007(4) 0.0026(4) -0.0017(4)
B5 0.0213(5) 0.0145(5) 0.0169(5) -0.0029(4) 0.0067(4) -0.0034(4)
B6 0.0197(5) 0.0128(5) 0.0218(6) 0.0011(4) 0.0054(4) -0.0001(4)
B7 0.0276(6) 0.0173(5) 0.0146(5) -0.0003(4) 0.0000(4) -0.0043(4)
B8 0.0220(5) 0.0168(5) 0.0157(5) -0.0001(4) 0.0040(4) -0.0037(4)
B9 0.0212(5) 0.0155(5) 0.0240(6) 0.0007(4) 0.0064(4) -0.0015(4)
B10 0.0230(6) 0.0170(5) 0.0191(5) 0.0026(4) 0.0012(4) -0.0042(4)
C1 0.0208(5) 0.0173(5) 0.0207(5) 0.0048(4) 0.0008(4) -0.0020(4)
C2 0.0251(5) 0.0123(4) 0.0149(4) 0.0004(3) 0.0016(4) -0.0028(4)
P2 0.01637(11) 0.01367(11) 0.01065(11) -0.00090(8) 0.00211(9) -0.00133(9)
C31 0.0272(5) 0.0123(4) 0.0150(4) -0.0021(3) -0.0026(4) -0.0004(4)
C32 0.0283(6) 0.0181(5) 0.0233(5) -0.0070(4) -0.0057(4) 0.0043(4)
C33 0.0400(7) 0.0169(5) 0.0358(7) -0.0075(5) -0.0183(6) 0.0053(5)
C34 0.0601(10) 0.0166(5) 0.0324(7) 0.0056(5) -0.0243(7) -0.0073(6)
C35 0.0567(9) 0.0231(6) 0.0233(6) 0.0091(5) -0.0110(6) -0.0156(6)
C36 0.0365(6) 0.0194(5) 0.0185(5) 0.0032(4) -0.0036(5) -0.0081(5)
C41 0.0202(5) 0.0188(5) 0.0127(4) 0.0023(4) 0.0002(3) -0.0054(4)
C42 0.0326(6) 0.0246(6) 0.0212(5) -0.0029(4) 0.0025(5) -0.0107(5)
C43 0.0394(7) 0.0334(7) 0.0254(6) 0.0003(5) -0.0038(5) -0.0200(6)
C44 0.0247(6) 0.0446(8) 0.0325(7) 0.0108(6) -0.0084(5) -0.0164(6)
C45 0.0176(5) 0.0426(8) 0.0359(7) 0.0067(6) -0.0015(5) -0.0045(5)
C46 0.0181(5) 0.0271(6) 0.0246(5) 0.0013(4) 0.0003(4) -0.0030(4)
B11 0.0162(5) 0.0141(5) 0.0117(4) 0.0000(4) 0.0031(4) -0.0009(4)
B12 0.0181(5) 0.0154(5) 0.0133(5) -0.0004(4) 0.0020(4) -0.0013(4)
B13 0.0177(5) 0.0187(5) 0.0154(5) 0.0000(4) 0.0024(4) -0.0027(4)
B14 0.0217(5) 0.0169(5) 0.0140(5) 0.0015(4) 0.0033(4) -0.0029(4)
B15 0.0221(5) 0.0160(5) 0.0160(5) 0.0007(4) 0.0020(4) 0.0017(4)
B16 0.0179(5) 0.0169(5) 0.0141(5) -0.0020(4) 0.0036(4) -0.0003(4)
B17 0.0219(5) 0.0194(5) 0.0159(5) -0.0009(4) 0.0017(4) -0.0052(4)
B18 0.0314(6) 0.0160(5) 0.0200(6) -0.0013(4) 0.0057(5) -0.0054(5)
B19 0.0277(6) 0.0169(5) 0.0190(5) -0.0019(4) 0.0025(5) 0.0027(4)
B20 0.0340(7) 0.0158(5) 0.0201(6) -0.0017(4) 0.0033(5) -0.0042(5)
C3 0.0226(5) 0.0160(4) 0.0148(4) -0.0023(4) 0.0033(4) -0.0022(4)
C4 0.0358(6) 0.0196(5) 0.0190(5) 0.0004(4) 0.0013(4) -0.0065(5)

loop_
_atom_type_symbol
_atom_type_description
_atom_type_scat_dispersion_real
_atom_type_scat_dispersion_imag
_atom_type_scat_source
C C 0.0033 0.0016 'International Tables Vol C Tables 4.2.6.8 and 6.1.1.4'
H H 0.0000 0.0000 'International Tables Vol C Tables 4.2.6.8 and 6.1.1.4'
B B 0.0013 0.0007 'International Tables Vol C Tables 4.2.6.8 and 6.1.1.4'
O O 0.0106 0.0060 'International Tables Vol C Tables 4.2.6.8 and 6.1.1.4'
P P 0.1023 0.0942 'International Tables Vol C Tables 4.2.6.8 and 6.1.1.4'
Cl Cl 0.1484 0.1585 'International Tables Vol C Tables 4.2.6.8 and 6.1.1.4'
Rh Rh -1.1178 0.9187 'International Tables Vol C Tables 4.2.6.8 and 6.1.1.4'

loop_
_geom_angle_atom_site_label_1
_geom_angle_atom_site_label_2
_geom_angle_atom_site_label_3
_geom_angle
C5A Rh1 C5 175.57(12)
C5A Rh1 P1 88.67(9)
C5 Rh1 P1 90.46(6)
C5A Rh1 P2 96.84(9)
C5 Rh1 P2 84.21(6)
P1 Rh1 P2 174.060(10)
C5A Rh1 Cl1 0.88(9)
C5 Rh1 Cl1 176.14(8)
P1 Rh1 Cl1 89.408(19)
P2 Rh1 Cl1 96.086(19)
C5A Rh1 Cl1A 176.45(10)
C5 Rh1 Cl1A 1.11(7)
P1 Rh1 Cl1A 91.23(3)
P2 Rh1 Cl1A 83.41(3)
Cl1 Rh1 Cl1A 176.87(3)
O5 C5 Rh1 177.8(3)
O5A C5A Rh1 179.0(4)
C11 P1 C21 101.59(5)
C11 P1 B1 106.89(5)
C21 P1 B1 107.07(5)
C11 P1 Rh1 115.27(3)
C21 P1 Rh1 113.61(3)
B1 P1 Rh1 111.59(3)
C12 C11 C16 118.92(10)
C12 C11 P1 120.32(8)
C16 C11 P1 120.65(8)
C11 C12 C13 120.36(11)
C11 C12 H12 119.8
C13 C12 H12 119.8
C14 C13 C12 120.15(11)
C14 C13 H13 119.9
C12 C13 H13 119.9
C13 C14 C15 119.96(10)
C13 C14 H14 120.0
C15 C14 H14 120.0
C16 C15 C14 120.04(11)
C16 C15 H15 120.0
C14 C15 H15 120.0
C15 C16 C11 120.56(11)
C15 C16 H16 119.7
C11 C16 H16 119.7
C26 C21 C22 118.53(10)
C26 C21 P1 120.66(8)
C22 C21 P1 120.39(9)
C23 C22 C21 120.59(12)
C23 C22 H22 119.7
C21 C22 H22 119.7
C24 C23 C22 120.29(12)
C24 C23 H23 119.9
C22 C23 H23 119.9
C23 C24 C25 119.77(11)
C23 C24 H24 120.1
C25 C24 H24 120.1
C24 C25 C26 120.30(12)
C24 C25 H25 119.8
C26 C25 H25 119.8
C25 C26 C21 120.51(11)
C25 C26 H26 119.7
C21 C26 H26 119.7
B6 B1 B4 107.07(8)
B6 B1 B3 107.02(8)
B4 B1 B3 60.11(7)
B6 B1 B2 59.76(7)
B4 B1 B2 107.10(8)
B3 B1 B2 59.19(7)
B6 B1 B5 59.69(7)
B4 B1 B5 59.47(7)
B3 B1 B5 107.36(8)
B2 B1 B5 107.22(8)
B6 B1 P1 120.98(7)
B4 B1 P1 125.37(8)
B3 B1 P1 120.75(7)
B2 B1 P1 118.28(7)
B5 B1 P1 125.45(7)
C1 B2 B7 58.14(7)
C1 B2 B3 104.20(8)
B7 B2 B3 60.00(7)
C1 B2 B6 58.74(7)
B7 B2 B6 107.59(9)
B3 B2 B6 107.77(8)
C1 B2 B1 104.40(8)
B7 B2 B1 107.99(8)
B3 B2 B1 60.19(7)
B6 B2 B1 59.70(7)
C1 B2 H2 125.1
B7 B2 H2 121.7
B3 B2 H2 122.4
B6 B2 H2 121.7
B1 B2 H2 122.4
C2 B3 B7 58.26(7)
C2 B3 B2 104.22(9)
B7 B3 B2 59.81(7)
C2 B3 B1 104.39(8)
B7 B3 B1 108.17(9)
B2 B3 B1 60.61(7)
C2 B3 B4 58.35(7)
B7 B3 B4 107.37(9)
B2 B3 B4 107.98(8)
B1 B3 B4 59.80(6)
C2 B3 H3 125.3
B7 B3 H3 121.7
B2 B3 H3 122.3
B1 B3 H3 122.1
B4 B3 H3 121.8
C2 B4 B5 104.31(8)
C2 B4 B8 58.54(7)
B5 B4 B8 59.89(7)
C2 B4 B1 104.72(8)
B5 B4 B1 60.66(7)
B8 B4 B1 108.69(8)
C2 B4 B3 58.50(7)
B5 B4 B3 108.28(8)
B8 B4 B3 108.04(9)
B1 B4 B3 60.09(6)
C2 B4 H4 125.2
B5 B4 H4 122.3
B8 B4 H4 121.3
B1 B4 H4 121.9
B3 B4 H4 121.4
B8 B5 B4 60.17(7)
B8 B5 B9 59.96(7)
B4 B5 B9 107.99(8)
B8 B5 B6 107.99(9)
B4 B5 B6 107.39(8)
B9 B5 B6 60.29(7)
B8 B5 B1 108.28(8)
B4 B5 B1 59.87(6)
B9 B5 B1 108.29(9)
B6 B5 B1 59.68(7)
B8 B5 H5 121.5
B4 B5 H5 122.0
B9 B5 H5 121.5
B6 B5 H5 122.0
B1 B5 H5 121.6
C1 B6 B1 104.93(8)
C1 B6 B5 104.03(8)
B1 B6 B5 60.62(7)
C1 B6 B2 58.57(7)
B1 B6 B2 60.55(7)
B5 B6 B2 108.58(8)
C1 B6 B9 58.25(7)
B1 B6 B9 108.61(8)
B5 B6 B9 59.76(7)
B2 B6 B9 108.00(8)
C1 B6 H6 125.3
B1 B6 H6 121.7
B5 B6 H6 122.4
B2 B6 H6 121.2
B9 B6 H6 121.6
C1 B7 C2 101.03(9)
C1 B7 B2 59.37(7)
C2 B7 B2 105.21(9)
C1 B7 B3 105.29(9)
C2 B7 B3 59.18(7)
B2 B7 B3 60.19(7)
C1 B7 B10 58.62(7)
C2 B7 B10 58.37(7)
B2 B7 B10 108.80(9)
B3 B7 B10 108.53(9)
C1 B7 H7 125.3
C2 B7 H7 125.6
B2 B7 H7 121.5
B3 B7 H7 121.6
B10 B7 H7 121.1
C2 B8 B10 58.57(7)
C2 B8 B5 104.39(8)
B10 B8 B5 108.26(9)
C2 B8 B9 104.22(9)
B10 B8 B9 60.03(7)
B5 B8 B9 60.08(7)
C2 B8 B4 58.59(7)
B10 B8 B4 108.13(9)
B5 B8 B4 59.95(7)
B9 B8 B4 107.91(8)
C2 B8 H8 125.2
B10 B8 H8 121.3
B5 B8 H8 122.3
B9 B8 H8 122.5
B4 B8 H8 121.5
C1 B9 B10 58.62(7)
C1 B9 B8 104.11(9)
B10 B9 B8 59.62(7)
C1 B9 B5 104.55(9)
B10 B9 B5 107.83(9)
B8 B9 B5 59.95(7)
C1 B9 B6 58.74(7)
B10 B9 B6 108.01(9)
B8 B9 B6 107.71(9)
B5 B9 B6 59.95(7)
C1 B9 H9 125.0
B10 B9 H9 121.6
B8 B9 H9 122.8
B5 B9 H9 122.4
B6 B9 H9 121.4
C2 B10 C1 100.33(9)
C2 B10 B8 59.07(7)
C1 B10 B8 104.82(9)
C2 B10 B9 104.85(9)
C1 B10 B9 58.81(7)
B8 B10 B9 60.36(7)
C2 B10 B7 58.14(7)
C1 B10 B7 57.90(7)
B8 B10 B7 107.94(9)
B9 B10 B7 107.59(9)
C2 B10 H10 125.7
C1 B10 H10 125.9
B8 B10 H10 121.7
B9 B10 H10 121.9
B7 B10 H10 121.8
B7 C1 B10 63.48(8)
B7 C1 B9 115.28(9)
B10 C1 B9 62.57(7)
B7 C1 B2 62.49(7)
B10 C1 B2 115.38(9)
B9 C1 B2 115.36(9)
B7 C1 B6 114.42(9)
B10 C1 B6 114.76(9)
B9 C1 B6 63.01(7)
B2 C1 B6 62.69(7)
B7 C1 H1 117.5
B10 C1 H1 117.3
B9 C1 H1 117.3
B2 C1 H1 117.4
B6 C1 H1 117.9
B7 C2 B10 63.49(8)
B7 C2 B8 115.04(9)
B10 C2 B8 62.36(7)
B7 C2 B4 114.85(8)
B10 C2 B4 114.80(9)
B8 C2 B4 62.87(7)
B7 C2 B3 62.57(7)
B10 C2 B3 115.56(8)
B8 C2 B3 115.45(8)
B4 C2 B3 63.15(7)
B7 C2 H2A 117.5
B10 C2 H2A 117.4
B8 C2 H2A 117.6
B4 C2 H2A 117.6
B3 C2 H2A 117.1
C41 P2 C31 102.08(5)
C41 P2 B11 112.51(5)
C31 P2 B11 101.06(5)
C41 P2 Rh1 106.78(4)
C31 P2 Rh1 122.72(4)
B11 P2 Rh1 111.43(3)
C36 C31 C32 118.80(11)
C36 C31 P2 121.31(9)
C32 C31 P2 119.63(9)
C33 C32 C31 120.37(13)
C33 C32 H32 119.8
C31 C32 H32 119.8
C34 C33 C32 120.22(14)
C34 C33 H33 119.9
C32 C33 H33 119.9
C35 C34 C33 120.02(12)
C35 C34 H34 120.0
C33 C34 H34 120.0
C34 C35 C36 120.30(14)
C34 C35 H35 119.8
C36 C35 H35 119.8
C31 C36 C35 120.27(14)
C31 C36 H36 119.9
C35 C36 H36 119.9
C46 C41 C42 118.79(11)
C46 C41 P2 125.76(9)
C42 C41 P2 115.42(9)
C43 C42 C41 120.53(13)
C43 C42 H42 119.7
C41 C42 H42 119.7
C44 C43 C42 120.20(13)
C44 C43 H43 119.9
C42 C43 H43 119.9
C43 C44 C45 119.79(12)
C43 C44 H44 120.1
C45 C44 H44 120.1
C44 C45 C46 120.39(14)
C44 C45 H45 119.8
C46 C45 H45 119.8
C41 C46 C45 120.30(13)
C41 C46 H46 119.9
C45 C46 H46 119.9
B16 B11 B15 60.05(7)
B16 B11 B14 107.12(8)
B15 B11 B14 59.81(7)
B16 B11 B13 107.07(8)
B15 B11 B13 107.77(8)
B14 B11 B13 59.67(7)
B16 B11 B12 59.75(7)
B15 B11 B12 107.89(8)
B14 B11 B12 106.93(8)
B13 B11 B12 59.36(7)
B16 B11 P2 127.74(7)
B15 B11 P2 125.61(8)
B14 B11 P2 119.21(7)
B13 B11 P2 116.14(7)
B12 B11 P2 121.22(7)
C3 B12 B17 58.24(7)
C3 B12 B13 104.10(8)
B17 B12 B13 60.00(7)
C3 B12 B16 58.47(7)
B17 B12 B16 107.63(9)
B13 B12 B16 107.86(8)
C3 B12 B11 104.27(8)
B17 B12 B11 108.17(8)
B13 B12 B11 60.29(7)
B16 B12 B11 59.82(6)
C3 B12 H12A 125.3
B17 B12 H12A 121.6
B13 B12 H12A 122.4
B16 B12 H12A 121.7
B11 B12 H12A 122.3
C4 B13 B17 58.57(7)
C4 B13 B12 104.86(9)
B17 B13 B12 59.77(7)
C4 B13 B14 58.72(7)
B17 B13 B14 107.53(9)
B12 B13 B14 107.96(8)
C4 B13 B11 105.18(9)
B17 B13 B11 108.03(8)
B12 B13 B11 60.35(6)
B14 B13 B11 59.98(7)
C4 B13 H13A 124.6
B17 B13 H13A 121.8
B12 B13 H13A 122.3
B14 B13 H13A 121.7
B11 B13 H13A 122.0
C4 B14 B18 58.44(8)
C4 B14 B15 105.68(9)
B18 B14 B15 59.96(7)
C4 B14 B13 59.13(7)
B18 B14 B13 107.45(9)
B15 B14 B13 108.50(8)
C4 B14 B11 105.78(8)
B18 B14 B11 107.51(9)
B15 B14 B11 60.06(7)
B13 B14 B11 60.34(7)
C4 B14 H14A 124.0
B18 B14 H14A 122.2
B15 B14 H14A 121.9
B13 B14 H14A 121.4
B11 B14 H14A 122.1
B18 B15 B14 59.30(7)
B18 B15 B19 59.18(7)
B14 B15 B19 107.26(9)
B18 B15 B11 107.05(9)
B14 B15 B11 60.13(7)
B19 B15 B11 107.96(9)
B18 B15 B16 106.13(9)
B14 B15 B16 107.26(8)
B19 B15 B16 59.67(7)
B11 B15 B16 59.92(7)
B18 B15 H15A 123.0
B14 B15 H15A 122.1
B19 B15 H15A 122.0
B11 B15 H15A 121.6
B16 B15 H15A 122.5
C3 B16 B19 58.75(7)
C3 B16 B12 58.77(7)
B19 B16 B12 108.47(9)
C3 B16 B11 104.96(8)
B19 B16 B11 108.38(8)
B12 B16 B11 60.42(7)
C3 B16 B15 104.66(8)
B19 B16 B15 60.07(7)
B12 B16 B15 108.41(8)
B11 B16 B15 60.04(7)
C3 B16 H16A 124.8
B19 B16 H16A 121.2
B12 B16 H16A 121.1
B11 B16 H16A 122.1
B15 B16 H16A 122.3
C3 B17 C4 101.40(9)
C3 B17 B12 59.29(7)
C4 B17 B12 105.91(9)
C3 B17 B13 105.08(8)
C4 B17 B13 59.46(7)
B12 B17 B13 60.24(7)
C3 B17 B20 58.15(7)
C4 B17 B20 58.41(8)
B12 B17 B20 108.24(9)
B13 B17 B20 108.08(9)
C3 B17 H17 125.5
C4 B17 H17 124.9
B12 B17 H17 121.4
B13 B17 H17 121.8
B20 B17 H17 121.6
C4 B18 B20 59.41(8)
C4 B18 B19 107.12(10)
B20 B18 B19 61.00(8)
C4 B18 B14 59.78(8)
B20 B18 B14 109.66(10)
B19 B18 B14 109.75(9)
C4 B18 B15 107.34(9)
B20 B18 B15 110.13(9)
B19 B18 B15 60.84(7)
B14 B18 B15 60.74(7)
C4 B18 H18 123.2
B20 B18 H18 120.4
B19 B18 H18 121.1
B14 B18 H18 120.5
B15 B18 H18 121.0
C3 B19 B18 102.99(9)
C3 B19 B16 58.69(7)
B18 B19 B16 107.22(9)
C3 B19 B20 58.04(7)
B18 B19 B20 59.29(8)
B16 B19 B20 107.60(9)
C3 B19 B15 104.76(9)
B18 B19 B15 59.98(7)
B16 B19 B15 60.26(7)
B20 B19 B15 108.07(9)
C3 B19 H19 125.4
B18 B19 H19 123.4
B16 B19 H19 121.6
B20 B19 H19 121.8
B15 B19 H19 121.9
C3 B20 C4 101.81(9)
C3 B20 B18 104.06(9)
C4 B20 B18 58.90(8)
C3 B20 B19 59.03(7)
C4 B20 B19 105.72(9)
B18 B20 B19 59.71(8)
C3 B20 B17 58.33(7)
C4 B20 B17 58.76(7)
B18 B20 B17 107.28(9)
B19 B20 B17 108.07(9)
C3 B20 H20 125.5
C4 B20 H20 124.7
B18 B20 H20 122.7
B19 B20 H20 121.7
B17 B20 H20 121.6
B20 C3 B17 63.51(8)
B20 C3 B16 114.83(9)
B17 C3 B16 114.65(8)
B20 C3 B19 62.93(8)
B17 C3 B19 115.52(9)
B16 C3 B19 62.57(7)
B20 C3 B12 115.26(9)
B17 C3 B12 62.47(7)
B16 C3 B12 62.76(7)
B19 C3 B12 114.93(8)
B20 C3 H3A 117.2
B17 C3 H3A 117.3
B16 C3 H3A 117.9
B19 C3 H3A 117.4
B12 C3 H3A 117.7
B18 C4 B20 61.68(8)
B18 C4 B17 112.81(10)
B20 C4 B17 62.83(8)
B18 C4 B14 61.77(8)
B20 C4 B14 113.17(10)
B17 C4 B14 113.11(9)
B18 C4 B13 112.60(9)
B20 C4 B13 113.73(9)
B17 C4 B13 61.96(7)
B14 C4 B13 62.15(7)
B18 C4 H4A 119.3
B20 C4 H4A 118.2
B17 C4 H4A 118.5
B14 C4 H4A 118.7
B13 C4 H4A 118.6

loop_
_geom_bond_atom_site_label_1
_geom_bond_atom_site_label_2
_geom_bond_distance
Rh1 C5A 1.712(5)
Rh1 C5 1.744(4)
Rh1 P1 2.3280(3)
Rh1 P2 2.3393(3)
Rh1 Cl1 2.4072(9)
Rh1 Cl1A 2.4255(14)
C5 O5 1.154(5)
C5A O5A 1.165(8)
P1 C11 1.8303(10)
P1 C21 1.8338(11)
P1 B1 1.9578(12)
C11 C12 1.3919(15)
C11 C16 1.4015(14)
C12 C13 1.3972(15)
C12 H12 0.9500
C13 C14 1.3849(18)
C13 H13 0.9500
C14 C15 1.3898(18)
C14 H14 0.9500
C15 C16 1.3881(15)
C15 H15 0.9500
C16 H16 0.9500
C21 C26 1.3973(16)
C21 C22 1.3999(15)
C22 C23 1.3921(16)
C22 H22 0.9500
C23 C24 1.384(2)
C23 H23 0.9500
C24 C25 1.385(2)
C24 H24 0.9500
C25 C26 1.3944(16)
C25 H25 0.9500
C26 H26 0.9500
B1 B6 1.7794(17)
B1 B4 1.7821(16)
B1 B3 1.7873(16)
B1 B2 1.7947(17)
B1 B5 1.7962(16)
B2 C1 1.7099(17)
B2 B7 1.7624(18)
B2 B3 1.7691(17)
B2 B6 1.7805(18)
B2 H2 1.1200
B3 C2 1.7084(17)
B3 B7 1.7657(19)
B3 B4 1.7877(17)
B3 H3 1.1200
B4 C2 1.7057(16)
B4 B5 1.7748(17)
B4 B8 1.7787(18)
B4 H4 1.1200
B5 B8 1.7737(17)
B5 B9 1.7760(19)
B5 B6 1.7795(18)
B5 H5 1.1200
B6 C1 1.7130(17)
B6 B9 1.7856(18)
B6 H6 1.1200
B7 C1 1.6876(18)
B7 C2 1.6918(17)
B7 B10 1.7825(19)
B7 H7 1.1200
B8 C2 1.7049(17)
B8 B10 1.7607(18)
B8 B9 1.7738(19)
B8 H8 1.1200
B9 C1 1.7040(18)
B9 B10 1.7680(18)
B9 H9 1.1200
B10 C2 1.6960(18)
B10 C1 1.7007(17)
B10 H10 1.1200
C1 H1 1.0001
C2 H2A 1.0001
P2 C41 1.8291(11)
P2 C31 1.8318(11)
P2 B11 1.9542(12)
C31 C36 1.3946(17)
C31 C32 1.3992(17)
C32 C33 1.3953(18)
C32 H32 0.9500
C33 C34 1.381(3)
C33 H33 0.9500
C34 C35 1.380(2)
C34 H34 0.9500
C35 C36 1.3982(18)
C35 H35 0.9500
C36 H36 0.9500
C41 C46 1.3916(17)
C41 C42 1.4006(16)
C42 C43 1.3920(19)
C42 H42 0.9500
C43 C44 1.383(2)
C43 H43 0.9500
C44 C45 1.384(2)
C44 H44 0.9500
C45 C46 1.3968(17)
C45 H45 0.9500
C46 H46 0.9500
B11 B16 1.7829(16)
B11 B15 1.7850(17)
B11 B14 1.7862(16)
B11 B13 1.7926(17)
B11 B12 1.7937(16)
B12 C3 1.7136(16)
B12 B17 1.7674(17)
B12 B13 1.7758(17)
B12 B16 1.7817(17)
B12 H12A 1.1200
B13 C4 1.7286(18)
B13 B17 1.7715(18)
B13 B14 1.7806(18)
B13 H13A 1.1200
B14 C4 1.7211(18)
B14 B18 1.7548(19)
B14 B15 1.7806(18)
B14 H14A 1.1200
B15 B18 1.7667(18)
B15 B19 1.7819(18)
B15 B16 1.7852(17)
B15 H15A 1.1200
B16 C3 1.7082(16)
B16 B19 1.7746(18)
B16 H16A 1.1200
B17 C3 1.6946(17)
B17 C4 1.7127(18)
B17 B20 1.782(2)
B17 H17 1.1200
B18 C4 1.697(2)
B18 B20 1.745(2)
B18 B19 1.7524(19)
B18 H18 1.1200
B19 C3 1.7092(18)
B19 B20 1.775(2)
B19 H19 1.1200
B20 C3 1.6913(17)
B20 C4 1.7062(19)
B20 H20 1.1200
C3 H3A 1.0001
C4 H4A 1.0001
